data_4028552
loop_
_publ_author_name
'Styliana I. Mirallai'
'Maria Manoli'
'Panayiotis A. Koutentis'

_publ_section_title
;
 Reactions of Tetracyanoethylene with N'-Arylbenzamidines: A Route to
 2-Phenyl-3H-imidazo[4,5-b]quinoline-9-carbonitriles
;
_journal_name_full 'Journal of Organic Chemistry'
_journal_page_first 8655
_journal_page_last 8668
_journal_paper_doi 10.1021/jo4013699
_journal_volume 78
_journal_year 2013
_chemical_formula_moiety 'C18 H11 N5'
_chemical_formula_sum 'C18 H11 N5'
_chemical_formula_weight 297.32
_chemical_name_systematic
; 
 ? 
;
_space_group_IT_number 60
_symmetry_cell_setting orthorhombic
_symmetry_space_group_name_Hall '-P 2n 2ab'
_symmetry_space_group_name_H-M 'P b c n'
_atom_sites_solution_hydrogens geom
_atom_sites_solution_primary direct
_atom_sites_solution_secondary difmap
_audit_creation_method SHELXL-97
_cell_angle_alpha 90.00
_cell_angle_beta 90.00
_cell_angle_gamma 90.00
_cell_formula_units_Z 8
_cell_length_a 23.5138(7)
_cell_length_b 13.2286(4)
_cell_length_c 9.4729(3)
_cell_measurement_reflns_used 2980
_cell_measurement_temperature 100(2)
_cell_measurement_theta_max 71.8968
_cell_measurement_theta_min 3.3381
_cell_volume 2946.59(16)
_computing_structure_refinement 'SHELXL-97 (Sheldrick, 1997)'
_computing_structure_solution 'SHELXS-97 (Sheldrick, 1990)'
_diffrn_ambient_temperature 100(2)
_diffrn_detector_area_resol_mean 10.4223
_diffrn_measured_fraction_theta_full 1.000
_diffrn_measured_fraction_theta_max 1.000
_diffrn_measurement_device_type 'SuperNova, Dual, Cu at zero, Atlas'
_diffrn_measurement_method '\w scans'
_diffrn_radiation_monochromator mirror
_diffrn_radiation_source 'SuperNova (Cu) x-ray Source'
_diffrn_radiation_type CuK\a
_diffrn_radiation_wavelength 1.54184
_diffrn_reflns_av_R_equivalents 0.0222
_diffrn_reflns_av_sigmaI/netI 0.0250
_diffrn_reflns_limit_h_max 27
_diffrn_reflns_limit_h_min -28
_diffrn_reflns_limit_k_max 15
_diffrn_reflns_limit_k_min -12
_diffrn_reflns_limit_l_max 11
_diffrn_reflns_limit_l_min -11
_diffrn_reflns_number 6161
_diffrn_reflns_theta_full 66.98
_diffrn_reflns_theta_max 66.98
_diffrn_reflns_theta_min 3.76
_exptl_absorpt_coefficient_mu 0.676
_exptl_absorpt_correction_T_max 1.00000
_exptl_absorpt_correction_T_min 0.70530
_exptl_absorpt_correction_type multi-scan
_exptl_absorpt_process_details 'empirical absorption correction (CrysAlis RED, Oxford Diffraction)'
_exptl_crystal_colour orange
_exptl_crystal_density_diffrn 1.340
_exptl_crystal_description rod
_exptl_crystal_F_000 1232
_exptl_crystal_size_max 0.24
_exptl_crystal_size_mid 0.03
_exptl_crystal_size_min 0.02
_refine_diff_density_max 0.211
_refine_diff_density_min -0.186
_refine_diff_density_rms 0.046
_refine_ls_extinction_coef 0.00040(9)
_refine_ls_extinction_expression Fc^*^=kFc[1+0.001xFc^2^\l^3^/sin(2\q)]^-1/4^
_refine_ls_extinction_method SHELXL
_refine_ls_goodness_of_fit_ref 1.099
_refine_ls_hydrogen_treatment mixed
_refine_ls_matrix_type full
_refine_ls_number_parameters 212
_refine_ls_number_reflns 2632
_refine_ls_number_restraints 0
_refine_ls_restrained_S_all 1.099
_refine_ls_R_factor_all 0.0432
_refine_ls_R_factor_gt 0.0359
_refine_ls_shift/su_max 0.001
_refine_ls_shift/su_mean 0.000
_refine_ls_structure_factor_coef Fsqd
_refine_ls_weighting_details 'calc w=1/[\s^2^(Fo^2^)+(0.0548P)^2^+0.2685P] where P=(Fo^2^+2Fc^2^)/3'
_refine_ls_weighting_scheme calc
_refine_ls_wR_factor_gt 0.0934
_refine_ls_wR_factor_ref 0.0977
_reflns_number_gt 2247
_reflns_number_total 2632
_reflns_threshold_expression >2sigma(I)
_cod_data_source_file jo4013699_si_003.cif
_cod_data_source_block shelxl
_cod_database_code 4028552

loop_
_symmetry_equiv_pos_as_xyz
'x, y, z'
'-x+1/2, -y+1/2, z+1/2'
'-x, y, -z+1/2'
'x+1/2, -y+1/2, -z'
'-x, -y, -z'
'x-1/2, y-1/2, -z-1/2'
'x, -y, z-1/2'
'-x-1/2, y-1/2, z'

loop_
_atom_site_label
_atom_site_type_symbol
_atom_site_fract_x
_atom_site_fract_y
_atom_site_fract_z
_atom_site_U_iso_or_equiv
_atom_site_adp_type
_atom_site_occupancy
_atom_site_symmetry_multiplicity
_atom_site_calc_flag
_atom_site_refinement_flags
C1 C 0.61525(5) 0.87220(10) 0.20100(12) 0.0214(3) Uani 1 1 d .
C2 C 0.59830(5) 1.03383(10) 0.24905(13) 0.0213(3) Uani 1 1 d .
C3 C 0.64065(5) 1.02149(9) 0.13391(13) 0.0216(3) Uani 1 1 d .
C4 C 0.57501(5) 1.12127(10) 0.30157(13) 0.0213(3) Uani 1 1 d .
C5 C 0.53634(5) 1.11790(9) 0.41676(13) 0.0215(3) Uani 1 1 d .
C6 C 0.58356(5) 1.21803(10) 0.23802(13) 0.0239(3) Uani 1 1 d .
C7 C 0.70603(5) 1.09446(10) -0.02891(13) 0.0239(3) Uani 1 1 d .
C8 C 0.72367(5) 1.18868(11) -0.08045(14) 0.0267(3) Uani 1 1 d .
H8 H 0.7086 1.2476 -0.0421 0.032 Uiso 1 1 calc R
C9 C 0.76344(6) 1.19482(12) -0.18831(14) 0.0303(3) Uani 1 1 d .
H9 H 0.7748 1.2577 -0.2220 0.036 Uiso 1 1 calc R
C10 C 0.78615(6) 1.10748(11) -0.24582(15) 0.0305(3) Uani 1 1 d .
H10 H 0.8124 1.1115 -0.3190 0.037 Uiso 1 1 calc R
C11 C 0.76958(6) 1.01382(11) -0.19381(15) 0.0305(3) Uani 1 1 d .
H11 H 0.7854 0.9554 -0.2317 0.037 Uiso 1 1 calc R
C12 C 0.72990(5) 1.00619(11) -0.08645(14) 0.0267(3) Uani 1 1 d .
H12 H 0.7191 0.9431 -0.0526 0.032 Uiso 1 1 calc R
C13 C 0.60693(5) 0.76344(10) 0.20896(13) 0.0232(3) Uani 1 1 d .
C14 C 0.62486(6) 0.70383(11) 0.09539(14) 0.0279(3) Uani 1 1 d .
H14 H 0.6435 0.7334 0.0193 0.034 Uiso 1 1 calc R
C15 C 0.61489(6) 0.60097(11) 0.09639(15) 0.0331(3) Uani 1 1 d .
H15 H 0.6265 0.5614 0.0205 0.040 Uiso 1 1 calc R
C16 C 0.58750(6) 0.55638(11) 0.21032(17) 0.0346(3) Uani 1 1 d .
H16 H 0.5802 0.4873 0.2099 0.041 Uiso 1 1 calc R
C17 C 0.57112(6) 0.61476(11) 0.32441(17) 0.0333(3) Uani 1 1 d .
H17 H 0.5537 0.5844 0.4017 0.040 Uiso 1 1 calc R
C18 C 0.58043(5) 0.71796(11) 0.32443(15) 0.0285(3) Uani 1 1 d .
H18 H 0.5691 0.7569 0.4011 0.034 Uiso 1 1 calc R
N1 N 0.58616(4) 0.93845(8) 0.29042(11) 0.0210(2) Uani 1 1 d .
N2 N 0.64729(4) 0.91804(8) 0.10943(11) 0.0226(3) Uani 1 1 d .
N3 N 0.66457(4) 1.09912(8) 0.07737(11) 0.0228(3) Uani 1 1 d .
N4 N 0.50502(5) 1.11344(8) 0.50993(12) 0.0257(3) Uani 1 1 d .
N5 N 0.58562(5) 1.29763(9) 0.18997(13) 0.0315(3) Uani 1 1 d .
H1 H 0.5602(7) 0.9198(13) 0.3526(19) 0.038 Uiso 1 1 d .

loop_
_atom_site_aniso_label
_atom_site_aniso_U_11
_atom_site_aniso_U_22
_atom_site_aniso_U_33
_atom_site_aniso_U_23
_atom_site_aniso_U_13
_atom_site_aniso_U_12
C1 0.0209(6) 0.0249(7) 0.0182(6) -0.0007(5) -0.0030(4) 0.0025(5)
C2 0.0228(6) 0.0228(6) 0.0183(6) 0.0006(5) -0.0049(5) -0.0008(5)
C3 0.0222(6) 0.0240(7) 0.0185(6) -0.0009(5) -0.0019(5) -0.0004(5)
C4 0.0234(6) 0.0205(6) 0.0200(6) 0.0001(5) -0.0024(4) -0.0010(5)
C5 0.0245(6) 0.0171(6) 0.0229(6) -0.0011(5) -0.0047(5) 0.0007(5)
C6 0.0253(6) 0.0228(7) 0.0235(6) -0.0027(5) 0.0002(5) -0.0012(5)
C7 0.0229(6) 0.0289(7) 0.0198(6) 0.0000(5) -0.0020(5) -0.0021(5)
C8 0.0271(6) 0.0292(7) 0.0239(7) 0.0009(6) -0.0025(5) -0.0029(5)
C9 0.0290(7) 0.0347(8) 0.0272(7) 0.0048(6) -0.0009(5) -0.0084(6)
C10 0.0250(6) 0.0421(8) 0.0242(7) 0.0012(6) 0.0028(5) -0.0055(6)
C11 0.0283(6) 0.0354(8) 0.0280(7) -0.0031(6) 0.0016(5) 0.0000(6)
C12 0.0260(6) 0.0281(7) 0.0260(7) 0.0003(6) 0.0012(5) -0.0018(5)
C13 0.0225(6) 0.0228(7) 0.0241(6) -0.0007(5) -0.0034(5) 0.0022(5)
C14 0.0302(7) 0.0271(7) 0.0266(6) -0.0014(6) -0.0013(5) 0.0052(5)
C15 0.0376(7) 0.0266(7) 0.0349(8) -0.0077(6) -0.0041(6) 0.0079(6)
C16 0.0336(7) 0.0196(7) 0.0505(9) -0.0020(6) -0.0060(6) 0.0020(6)
C17 0.0339(7) 0.0236(7) 0.0424(8) 0.0057(6) 0.0046(6) 0.0015(5)
C18 0.0298(7) 0.0249(7) 0.0309(7) 0.0007(6) 0.0033(5) 0.0025(5)
N1 0.0230(5) 0.0207(6) 0.0192(5) 0.0004(4) 0.0009(4) 0.0002(4)
N2 0.0238(5) 0.0234(6) 0.0207(5) 0.0002(4) -0.0007(4) -0.0003(4)
N3 0.0236(5) 0.0252(6) 0.0196(5) 0.0011(4) -0.0018(4) -0.0016(4)
N4 0.0270(5) 0.0232(5) 0.0268(6) -0.0009(5) 0.0018(5) 0.0005(4)
N5 0.0376(6) 0.0232(6) 0.0336(6) 0.0009(5) 0.0020(5) -0.0022(5)

loop_
_atom_type_symbol
_atom_type_description
_atom_type_scat_dispersion_real
_atom_type_scat_dispersion_imag
_atom_type_scat_source
C C 0.0181 0.0091 'International Tables Vol C Tables 4.2.6.8 and 6.1.1.4'
H H 0.0000 0.0000 'International Tables Vol C Tables 4.2.6.8 and 6.1.1.4'
N N 0.0311 0.0180 'International Tables Vol C Tables 4.2.6.8 and 6.1.1.4'

loop_
_geom_angle_atom_site_label_1
_geom_angle_atom_site_label_2
_geom_angle_atom_site_label_3
_geom_angle
N2 C1 N1 113.31(11)
N2 C1 C13 125.07(12)
N1 C1 C13 121.55(11)
N1 C2 C4 126.67(12)
N1 C2 C3 104.58(10)
C4 C2 C3 128.74(12)
N3 C3 N2 131.57(12)
N3 C3 C2 120.69(11)
N2 C3 C2 107.73(10)
C2 C4 C5 120.46(11)
C2 C4 C6 123.09(11)
C5 C4 C6 116.21(11)
N4 C5 C4 178.86(13)
N5 C6 C4 174.05(14)
C8 C7 N3 114.62(11)
C8 C7 C12 119.05(12)
N3 C7 C12 126.32(12)
C9 C8 C7 120.53(13)
C9 C8 H8 119.7
C7 C8 H8 119.7
C10 C9 C8 120.06(13)
C10 C9 H9 120.0
C8 C9 H9 120.0
C9 C10 C11 119.77(13)
C9 C10 H10 120.1
C11 C10 H10 120.1
C12 C11 C10 120.99(13)
C12 C11 H11 119.5
C10 C11 H11 119.5
C11 C12 C7 119.58(13)
C11 C12 H12 120.2
C7 C12 H12 120.2
C18 C13 C14 119.63(13)
C18 C13 C1 121.83(12)
C14 C13 C1 118.52(12)
C15 C14 C13 119.94(13)
C15 C14 H14 120.0
C13 C14 H14 120.0
C14 C15 C16 120.19(13)
C14 C15 H15 119.9
C16 C15 H15 119.9
C17 C16 C15 119.96(14)
C17 C16 H16 120.0
C15 C16 H16 120.0
C18 C17 C16 120.49(14)
C18 C17 H17 119.8
C16 C17 H17 119.8
C17 C18 C13 119.76(13)
C17 C18 H18 120.1
C13 C18 H18 120.1
C2 N1 C1 107.84(11)
C2 N1 H1 126.8(11)
C1 N1 H1 124.6(11)
C1 N2 C3 106.36(11)
C3 N3 C7 124.55(11)

loop_
_geom_bond_atom_site_label_1
_geom_bond_atom_site_label_2
_geom_bond_distance
C1 N2 1.2991(16)
C1 N1 1.3977(16)
C1 C13 1.4539(18)
C2 N1 1.3516(17)
C2 C4 1.3731(18)
C2 C3 1.4859(17)
C3 N3 1.2876(16)
C3 N2 1.3967(16)
C4 C5 1.4211(17)
C4 C6 1.4287(18)
C5 N4 1.1510(17)
C6 N5 1.1482(18)
C7 C8 1.4014(19)
C7 N3 1.4028(16)
C7 C12 1.4056(18)
C8 C9 1.3875(19)
C8 H8 0.9300
C9 C10 1.384(2)
C9 H9 0.9300
C10 C11 1.389(2)
C10 H10 0.9300
C11 C12 1.3839(19)
C11 H11 0.9300
C12 H12 0.9300
C13 C18 1.3953(19)
C13 C14 1.3989(18)
C14 C15 1.381(2)
C14 H14 0.9300
C15 C16 1.388(2)
C15 H15 0.9300
C16 C17 1.383(2)
C16 H16 0.9300
C17 C18 1.383(2)
C17 H17 0.9300
C18 H18 0.9300
N1 H1 0.884(18)
